data_4121508
loop_
_publ_author_name
'Stadler, Adrian-Mihail'
'Lehn, Jean-Marie P'

_publ_section_title
;
 Coupled Nanomechanical Motions: Metal-Ion-Effected, pH-Modulated,
 Simultaneous Extension/Contraction Motions of Double-Domain
 Helical/Linear Molecular Strands.
;
_journal_issue 9
_journal_name_full 'Journal of the American Chemical Society'
_journal_page_first 3400
_journal_page_last 3409
_journal_paper_doi 10.1021/ja408752m
_journal_volume 136
_journal_year 2014
_chemical_formula_moiety 'C31 H27 N7'
_chemical_formula_sum 'C31 H27 N7'
_chemical_formula_weight 497.59
_chemical_name_systematic
;
 ?
;
_space_group_crystal_system monoclinic
_space_group_IT_number 15
_space_group_name_Hall '-C 2yc'
_space_group_name_H-M_alt 'C 1 2/c 1'
_symmetry_space_group_name_Hall '-C 2yc'
_symmetry_space_group_name_H-M 'C 1 2/c 1'
_atom_sites_solution_hydrogens geom
_audit_creation_method SHELXL-2013
_cell_angle_alpha 90
_cell_angle_beta 97.273(5)
_cell_angle_gamma 90
_cell_formula_units_Z 4
_cell_length_a 16.7060(4)
_cell_length_b 10.6702(4)
_cell_length_c 14.0656(4)
_cell_measurement_reflns_used 3364
_cell_measurement_temperature 173(2)
_cell_measurement_theta_max 30.034
_cell_measurement_theta_min 0.998
_cell_volume 2487.11(13)
_computing_cell_refinement 'Denzo (Nonius B.V., 1998)'
_computing_data_collection 'Collect (Nonius B.V., 1998)'
_computing_data_reduction 'Denzo (Nonius B.V., 1998)'
_computing_molecular_graphics 'PLATON 98 (Spek, 1998)'
_computing_publication_material 'SHELXL-2013 (Sheldrick, 2013)'
_computing_structure_refinement 'SHELXL-2013 (Sheldrick, 2013)'
_computing_structure_solution 'SHELXS-2013 (Sheldrick, 2013)'
_diffrn_ambient_temperature 173(2)
_diffrn_measured_fraction_theta_full 0.997
_diffrn_measured_fraction_theta_max 0.996
_diffrn_measurement_device_type KappaCCD
_diffrn_measurement_method 'phi and omega scans'
_diffrn_radiation_type MoK\a
_diffrn_radiation_wavelength 0.71073
_diffrn_reflns_av_R_equivalents 0.0306
_diffrn_reflns_av_unetI/netI 0.0628
_diffrn_reflns_Laue_measured_fraction_full 0.997
_diffrn_reflns_Laue_measured_fraction_max 0.996
_diffrn_reflns_limit_h_max 23
_diffrn_reflns_limit_h_min -23
_diffrn_reflns_limit_k_max 13
_diffrn_reflns_limit_k_min -15
_diffrn_reflns_limit_l_max 19
_diffrn_reflns_limit_l_min -19
_diffrn_reflns_number 6054
_diffrn_reflns_point_group_measured_fraction_full 0.997
_diffrn_reflns_point_group_measured_fraction_max 0.996
_diffrn_reflns_theta_full 25.242
_diffrn_reflns_theta_max 30.060
_diffrn_reflns_theta_min 2.270
_diffrn_source 'fine-focus sealed tube'
_exptl_absorpt_coefficient_mu 0.082
_exptl_absorpt_correction_T_max 0.993
_exptl_absorpt_correction_T_min 0.992
_exptl_absorpt_correction_type multi-scan
_exptl_absorpt_process_details refdelf_(Walker_&_Stuart,_1983)
_exptl_crystal_colour colorless
_exptl_crystal_density_diffrn 1.329
_exptl_crystal_description prism
_exptl_crystal_F_000 1048
_exptl_crystal_size_max 0.10
_exptl_crystal_size_mid 0.08
_exptl_crystal_size_min 0.08
_refine_diff_density_max 0.227
_refine_diff_density_min -0.200
_refine_diff_density_rms 0.044
_refine_ls_extinction_method none
_refine_ls_goodness_of_fit_ref 1.029
_refine_ls_hydrogen_treatment constr
_refine_ls_matrix_type full
_refine_ls_number_parameters 174
_refine_ls_number_reflns 3626
_refine_ls_number_restraints 0
_refine_ls_restrained_S_all 1.029
_refine_ls_R_factor_all 0.0914
_refine_ls_R_factor_gt 0.0563
_refine_ls_shift/su_max 0.000
_refine_ls_shift/su_mean 0.000
_refine_ls_structure_factor_coef Fsqd
_refine_ls_weighting_details 'w=1/[\s^2^(Fo^2^)+(0.0536P)^2^+0.6458P] where P=(Fo^2^+2Fc^2^)/3'
_refine_ls_weighting_scheme calc
_refine_ls_wR_factor_gt 0.1178
_refine_ls_wR_factor_ref 0.1305
_reflns_Friedel_coverage 0.000
_reflns_number_gt 2499
_reflns_number_total 3626
_reflns_threshold_expression 'I > 2\s(I)'
_cod_data_source_file ja408752m_si_004.cif
_cod_data_source_block shelx
_cod_database_code 4121508
_shelx_space_group_comment
;
The symmetry employed for this shelxl refinement is uniquely defined
by the following loop, which should always be used as a source of
symmetry information in preference to the above space-group names.
They are only intended as comments.
;
_shelxl_version_number 2013-4

loop_
_space_group_symop_operation_xyz
'x, y, z'
'-x, y, -z+1/2'
'x+1/2, y+1/2, z'
'-x+1/2, y+1/2, -z+1/2'
'-x, -y, -z'
'x, -y, z-1/2'
'-x+1/2, -y+1/2, -z'
'x+1/2, -y+1/2, z-1/2'

loop_
_atom_site_label
_atom_site_type_symbol
_atom_site_fract_x
_atom_site_fract_y
_atom_site_fract_z
_atom_site_U_iso_or_equiv
_atom_site_adp_type
_atom_site_occupancy
_atom_site_site_symmetry_order
_atom_site_calc_flag
_atom_site_refinement_flags_posn
_atom_site_refinement_flags_adp
_atom_site_refinement_flags_occupancy
C1 C 0.0000 -0.04337(18) 0.2500 0.0293(4) Uani 1 2 d S T P
H1 H 0.0000 -0.1324 0.2500 0.035 Uiso 1 2 calc R U P
C2 C 0.06383(7) 0.02270(13) 0.22071(8) 0.0285(3) Uani 1 1 d . . .
H2 H 0.1084 -0.0204 0.2001 0.034 Uiso 1 1 calc R U .
C3 C 0.06188(6) 0.15330(13) 0.22179(8) 0.0268(3) Uani 1 1 d . . .
C4 C 0.12743(7) 0.22862(13) 0.18988(9) 0.0290(3) Uani 1 1 d . . .
H4 H 0.1224 0.3169 0.1825 0.035 Uiso 1 1 calc R U .
C5 C 0.25163(7) 0.36759(13) 0.12398(10) 0.0350(3) Uani 1 1 d . . .
H5A H 0.2040 0.3884 0.0786 0.052 Uiso 1 1 calc R U .
H5B H 0.3005 0.3931 0.0972 0.052 Uiso 1 1 calc R U .
H5C H 0.2489 0.4118 0.1846 0.052 Uiso 1 1 calc R U .
C6 C 0.32142(6) 0.15925(12) 0.13017(8) 0.0261(3) Uani 1 1 d . . .
C7 C 0.31843(7) 0.02881(13) 0.14146(9) 0.0310(3) Uani 1 1 d . . .
H7 H 0.2707 -0.0113 0.1561 0.037 Uiso 1 1 calc R U .
C8 C 0.38636(7) -0.03928(14) 0.13073(9) 0.0344(3) Uani 1 1 d . . .
H8 H 0.3859 -0.1280 0.1365 0.041 Uiso 1 1 calc R U .
C9 C 0.45582(7) 0.02222(13) 0.11138(9) 0.0332(3) Uani 1 1 d . . .
H9 H 0.5038 -0.0233 0.1054 0.040 Uiso 1 1 calc R U .
C10 C 0.45353(7) 0.15079(12) 0.10096(8) 0.0269(3) Uani 1 1 d . . .
C11 C 0.52583(7) 0.22062(12) 0.07756(9) 0.0267(3) Uani 1 1 d . . .
C12 C 0.51786(7) 0.31928(13) 0.01287(9) 0.0290(3) Uani 1 1 d . . .
H12 H 0.4656 0.3460 -0.0138 0.035 Uiso 1 1 calc R U .
C13 C 0.58537(7) 0.37951(14) -0.01336(9) 0.0341(3) Uani 1 1 d . . .
H13 H 0.5793 0.4456 -0.0590 0.041 Uiso 1 1 calc R U .
C14 C 0.66155(7) 0.34299(15) 0.02713(10) 0.0380(4) Uani 1 1 d . . .
H14 H 0.7079 0.3834 0.0089 0.046 Uiso 1 1 calc R U .
C15 C 0.67021(7) 0.24765(15) 0.09413(10) 0.0392(4) Uani 1 1 d . . .
H15 H 0.7225 0.2246 0.1234 0.047 Uiso 1 1 calc R U .
C16 C 0.60314(7) 0.18555(14) 0.11889(9) 0.0335(3) Uani 1 1 d . . .
H16 H 0.6096 0.1190 0.1640 0.040 Uiso 1 1 calc R U .
N1 N 0.0000 0.21878(15) 0.2500 0.0274(3) Uani 1 2 d S T P
N2 N 0.19155(5) 0.17128(11) 0.17228(7) 0.0296(3) Uani 1 1 d . . .
N3 N 0.25381(6) 0.23364(11) 0.14110(8) 0.0303(3) Uani 1 1 d . . .
N4 N 0.38682(5) 0.21989(10) 0.10885(7) 0.0265(2) Uani 1 1 d . . .

loop_
_atom_site_aniso_label
_atom_site_aniso_U_11
_atom_site_aniso_U_22
_atom_site_aniso_U_33
_atom_site_aniso_U_23
_atom_site_aniso_U_13
_atom_site_aniso_U_12
C1 0.0297(9) 0.0311(10) 0.0279(9) 0.000 0.0068(7) 0.000
C2 0.0235(6) 0.0359(8) 0.0273(6) -0.0024(5) 0.0076(5) 0.0032(5)
C3 0.0194(5) 0.0369(8) 0.0243(6) -0.0010(5) 0.0041(4) -0.0003(5)
C4 0.0232(6) 0.0351(8) 0.0294(6) -0.0014(6) 0.0058(5) -0.0022(5)
C5 0.0285(6) 0.0335(8) 0.0447(8) 0.0008(6) 0.0118(6) -0.0018(6)
C6 0.0227(6) 0.0322(7) 0.0236(6) -0.0011(5) 0.0039(5) -0.0013(5)
C7 0.0283(6) 0.0341(8) 0.0318(6) -0.0006(6) 0.0089(5) -0.0065(5)
C8 0.0391(7) 0.0295(7) 0.0359(7) 0.0026(6) 0.0094(6) 0.0004(6)
C9 0.0294(6) 0.0359(8) 0.0355(7) 0.0012(6) 0.0086(5) 0.0052(6)
C10 0.0228(6) 0.0338(8) 0.0246(6) -0.0011(5) 0.0046(5) -0.0001(5)
C11 0.0217(5) 0.0335(7) 0.0260(6) -0.0060(5) 0.0068(5) 0.0005(5)
C12 0.0221(6) 0.0375(8) 0.0279(6) -0.0032(6) 0.0047(5) 0.0001(5)
C13 0.0337(7) 0.0381(8) 0.0318(7) -0.0027(6) 0.0099(5) -0.0054(6)
C14 0.0252(6) 0.0513(10) 0.0398(7) -0.0125(7) 0.0122(6) -0.0097(6)
C15 0.0203(6) 0.0552(10) 0.0417(8) -0.0094(7) 0.0025(5) 0.0036(6)
C16 0.0263(6) 0.0421(8) 0.0319(7) -0.0016(6) 0.0033(5) 0.0054(6)
N1 0.0203(7) 0.0335(9) 0.0289(7) 0.000 0.0054(6) 0.000
N2 0.0208(5) 0.0374(7) 0.0319(6) -0.0003(5) 0.0084(4) -0.0047(4)
N3 0.0217(5) 0.0315(6) 0.0396(6) 0.0009(5) 0.0115(4) -0.0022(4)
N4 0.0208(5) 0.0325(6) 0.0271(5) -0.0015(5) 0.0061(4) -0.0019(4)

loop_
_atom_type_symbol
_atom_type_description
_atom_type_scat_dispersion_real
_atom_type_scat_dispersion_imag
_atom_type_scat_source
C C 0.0033 0.0016 'International Tables Vol C Tables 4.2.6.8 and 6.1.1.4'
H H 0.0000 0.0000 'International Tables Vol C Tables 4.2.6.8 and 6.1.1.4'
N N 0.0061 0.0033 'International Tables Vol C Tables 4.2.6.8 and 6.1.1.4'

loop_
_geom_angle_atom_site_label_1
_geom_angle_atom_site_label_2
_geom_angle_atom_site_label_3
_geom_angle
_geom_angle_site_symmetry_1
C2 C1 C2 118.75(18) 2
C2 C1 H1 120.6 2
C2 C1 H1 120.6 .
C1 C2 C3 119.08(12) .
C1 C2 H2 120.5 .
C3 C2 H2 120.5 .
N1 C3 C2 122.75(11) .
N1 C3 C4 115.73(13) .
C2 C3 C4 121.51(11) .
N2 C4 C3 117.97(13) .
N2 C4 H4 121.0 .
C3 C4 H4 121.0 .
N3 C5 H5A 109.5 .
N3 C5 H5B 109.5 .
H5A C5 H5B 109.5 .
N3 C5 H5C 109.5 .
H5A C5 H5C 109.5 .
H5B C5 H5C 109.5 .
N4 C6 C7 123.23(11) .
N4 C6 N3 116.27(12) .
C7 C6 N3 120.51(10) .
C8 C7 C6 118.12(11) .
C8 C7 H7 120.9 .
C6 C7 H7 120.9 .
C7 C8 C9 119.63(13) .
C7 C8 H8 120.2 .
C9 C8 H8 120.2 .
C10 C9 C8 118.55(11) .
C10 C9 H9 120.7 .
C8 C9 H9 120.7 .
N4 C10 C9 123.04(11) .
N4 C10 C11 116.40(11) .
C9 C10 C11 120.54(10) .
C12 C11 C16 118.86(11) .
C12 C11 C10 120.73(11) .
C16 C11 C10 120.39(12) .
C11 C12 C13 120.80(11) .
C11 C12 H12 119.6 .
C13 C12 H12 119.6 .
C14 C13 C12 119.77(13) .
C14 C13 H13 120.1 .
C12 C13 H13 120.1 .
C15 C14 C13 119.99(12) .
C15 C14 H14 120.0 .
C13 C14 H14 120.0 .
C14 C15 C16 120.40(12) .
C14 C15 H15 119.8 .
C16 C15 H15 119.8 .
C15 C16 C11 120.12(13) .
C15 C16 H16 119.9 .
C11 C16 H16 119.9 .
C3 N1 C3 117.59(16) 2
C4 N2 N3 121.47(12) .
N2 N3 C6 114.78(11) .
N2 N3 C5 122.30(10) .
C6 N3 C5 122.87(10) .
C6 N4 C10 117.40(11) .

loop_
_geom_bond_atom_site_label_1
_geom_bond_atom_site_label_2
_geom_bond_distance
_geom_bond_site_symmetry_2
C1 C2 1.3838(15) 2
C1 C2 1.3839(15) .
C1 H1 0.9500 .
C2 C3 1.3941(19) .
C2 H2 0.9500 .
C3 N1 1.3485(14) .
C3 C4 1.4733(17) .
C4 N2 1.2846(15) .
C4 H4 0.9500 .
C5 N3 1.4492(17) .
C5 H5A 0.9800 .
C5 H5B 0.9800 .
C5 H5C 0.9800 .
C6 N4 1.3361(14) .
C6 C7 1.4024(18) .
C6 N3 1.4048(15) .
C7 C8 1.3719(17) .
C7 H7 0.9500 .
C8 C9 1.3896(17) .
C8 H8 0.9500 .
C9 C10 1.3798(19) .
C9 H9 0.9500 .
C10 N4 1.3526(15) .
C10 C11 1.4908(16) .
C11 C12 1.3869(18) .
C11 C16 1.3987(17) .
C12 C13 1.3880(16) .
C12 H12 0.9500 .
C13 C14 1.3829(19) .
C13 H13 0.9500 .
C14 C15 1.382(2) .
C14 H14 0.9500 .
C15 C16 1.3837(18) .
C15 H15 0.9500 .
C16 H16 0.9500 .
N1 C3 1.3484(14) 2
N2 N3 1.3537(13) .

loop_
_geom_torsion_atom_site_label_1
_geom_torsion_atom_site_label_2
_geom_torsion_atom_site_label_3
_geom_torsion_atom_site_label_4
_geom_torsion
_geom_torsion_site_symmetry_1
_geom_torsion_site_symmetry_4
C2 C1 C2 C3 0.11(8) 2 .
C1 C2 C3 N1 -0.23(17) . .
C1 C2 C3 C4 -178.95(9) . .
N1 C3 C4 N2 172.58(10) . .
C2 C3 C4 N2 -8.62(17) . .
N4 C6 C7 C8 0.52(19) . .
N3 C6 C7 C8 -179.50(11) . .
C6 C7 C8 C9 1.41(19) . .
C7 C8 C9 C10 -1.71(19) . .
C8 C9 C10 N4 0.10(19) . .
C8 C9 C10 C11 -178.35(11) . .
N4 C10 C11 C12 -38.94(16) . .
C9 C10 C11 C12 139.61(13) . .
N4 C10 C11 C16 142.63(12) . .
C9 C10 C11 C16 -38.82(17) . .
C16 C11 C12 C13 2.35(18) . .
C10 C11 C12 C13 -176.10(11) . .
C11 C12 C13 C14 -1.60(19) . .
C12 C13 C14 C15 -0.6(2) . .
C13 C14 C15 C16 2.0(2) . .
C14 C15 C16 C11 -1.3(2) . .
C12 C11 C16 C15 -0.92(19) . .
C10 C11 C16 C15 177.54(12) . .
C2 C3 N1 C3 0.12(8) . 2
C4 C3 N1 C3 178.91(11) . 2
C3 C4 N2 N3 178.84(10) . .
C4 N2 N3 C6 176.60(11) . .
C4 N2 N3 C5 -1.16(18) . .
N4 C6 N3 N2 -173.50(10) . .
C7 C6 N3 N2 6.52(16) . .
N4 C6 N3 C5 4.25(17) . .
C7 C6 N3 C5 -175.73(12) . .
C7 C6 N4 C10 -2.07(17) . .
N3 C6 N4 C10 177.95(10) . .
C9 C10 N4 C6 1.75(17) . .
C11 C10 N4 C6 -179.73(10) . .
